data_1519206
loop_
_publ_author_name
'Rossi, S.'
'Kilburn, J. D.'
'Hursthouse, Michael B.'
'Douheret, D.'
'Coles, Simon J.'

_publ_section_title
;
 t-Butyl-2-(3-thioxopyrido(2,1-c)(1,2,4)thiadiazol-8-yloxy)acetate
;
_journal_name_full 'Crystal Structure Report Archive'
_journal_page_first 107
_journal_year 1999
_chemical_formula_sum 'C12 H14 N2 O3 S2'
_chemical_formula_weight 298.37
_space_group_IT_number 14
_symmetry_cell_setting monoclinic
_symmetry_space_group_name_Hall '-P 2ybc'
_symmetry_space_group_name_H-M 'P 1 21/c 1'
_atom_sites_solution_hydrogens geom
_atom_sites_solution_primary direct
_atom_sites_solution_secondary difmap
_cell_angle_alpha 90.00
_cell_angle_beta 100.06(3)
_cell_angle_gamma 90.00
_cell_formula_units_Z 4
_cell_length_a 15.521(3)
_cell_length_b 6.8270(10)
_cell_length_c 13.574(3)
_cell_measurement_reflns_used 12963
_cell_measurement_temperature 150(2)
_cell_measurement_theta_max 27.43
_cell_measurement_theta_min 2.67
_cell_volume 1416.2(5)
_computing_cell_refinement 'DENZO (Otwinowski & Minor, 1997) & COLLECT (Hooft, 1998)'
_computing_data_collection 'COLLECT (Hooft, 1998)'
_computing_data_reduction 'DENZO (Otwinowski & Minor, 1997) & COLLECT (Hooft, 1998)'
_computing_molecular_graphics 'CAMERON (Watkin, Pearce 1995)'
_computing_structure_refinement 'SHELXL-97 (Sheldrick, 1997)'
_computing_structure_solution 'SHELXS-97 (Sheldrick, 1990)'
_diffrn_ambient_temperature 150(2)
_diffrn_detector_area_resol_mean 9.091
_diffrn_measured_fraction_theta_full 0.980
_diffrn_measured_fraction_theta_max 0.980
_diffrn_measurement_device_type 'Nonius KappaCCD Area Detector'
_diffrn_measurement_method 'Phi and Omega scans to fill Ewald Sphere'
_diffrn_radiation_monochromator graphite
_diffrn_radiation_source 'Nonius FR591 rotating anode'
_diffrn_radiation_type MoK\a
_diffrn_radiation_wavelength 0.71073
_diffrn_reflns_av_R_equivalents 0.0583
_diffrn_reflns_av_sigmaI/netI 0.0587
_diffrn_reflns_limit_h_max 19
_diffrn_reflns_limit_h_min -19
_diffrn_reflns_limit_k_max 8
_diffrn_reflns_limit_k_min -8
_diffrn_reflns_limit_l_max 17
_diffrn_reflns_limit_l_min -17
_diffrn_reflns_number 12963
_diffrn_reflns_theta_full 27.43
_diffrn_reflns_theta_max 27.43
_diffrn_reflns_theta_min 2.67
_exptl_absorpt_coefficient_mu 0.381
_exptl_absorpt_correction_T_max 0.998
_exptl_absorpt_correction_T_min 0.888
_exptl_absorpt_correction_type multi-scan
_exptl_absorpt_process_details 'SORTAV (Blessing, 1997)'
_exptl_crystal_colour 'light brown'
_exptl_crystal_density_diffrn 1.399
_exptl_crystal_density_method 'not measured'
_exptl_crystal_description plate
_exptl_crystal_F_000 624
_exptl_crystal_size_max 0.175
_exptl_crystal_size_mid 0.15
_exptl_crystal_size_min 0.025
_refine_diff_density_max 0.278
_refine_diff_density_min -0.292
_refine_diff_density_rms 0.057
_refine_ls_extinction_method none
_refine_ls_goodness_of_fit_ref 0.807
_refine_ls_hydrogen_treatment constr
_refine_ls_matrix_type full
_refine_ls_number_parameters 175
_refine_ls_number_reflns 3159
_refine_ls_number_restraints 0
_refine_ls_restrained_S_all 0.807
_refine_ls_R_factor_all 0.0679
_refine_ls_R_factor_gt 0.0393
_refine_ls_shift/su_max 0.005
_refine_ls_shift/su_mean 0.001
_refine_ls_structure_factor_coef Fsqd
_refine_ls_weighting_details 'calc w=1/[\s^2^(Fo^2^)+(0.1000P)^2^+0.0000P] where P=(Fo^2^+2Fc^2^)/3'
_refine_ls_weighting_scheme calc
_refine_ls_wR_factor_gt 0.1033
_refine_ls_wR_factor_ref 0.1218
_reflns_number_gt 2304
_reflns_number_total 3159
_reflns_threshold_expression >2sigma(I)
_cod_data_source_file eCrystal-107.cif
_cod_data_source_block 99sot048
_cod_depositor_comments
;
Citation :
Rossi, S. and Kilburn, J. D. and Hursthouse, Michael B. and Douheret, D. and 
Coles, Simon J. (1999) 
University of Southampton, Crystal Structure Report Archive. 
(doi:10.5258/ecrystals/107)

More at:
http://ecrystals.chem.soton.ac.uk/107/

The following automatic conversions were performed:

'_symmetry_cell_setting' value 'Monoclinic' changed to 'monoclinic'
according to the built-in table from CIF Core dictionary named
'cif_core.dic' version 2.4.1 from 2010-06-29.

Automatic conversion script
Id: cif_fix_values 3105 2015-03-04 15:46:00Z robertas 
;
_cod_original_sg_symbol_H-M P2(1)/c
_cod_database_code 1519206

loop_
_symmetry_equiv_pos_as_xyz
'x, y, z'
'-x, y+1/2, -z+1/2'
'-x, -y, -z'
'x, -y-1/2, z-1/2'

loop_
_atom_site_label
_atom_site_type_symbol
_atom_site_fract_x
_atom_site_fract_y
_atom_site_fract_z
_atom_site_U_iso_or_equiv
_atom_site_adp_type
_atom_site_occupancy
_atom_site_symmetry_multiplicity
_atom_site_calc_flag
_atom_site_refinement_flags
_atom_site_disorder_assembly
_atom_site_disorder_group
S1 S 0.17975(3) 0.16465(7) 0.38132(4) 0.02727(17) Uani 1 1 d . . .
S2 S 0.26781(3) 0.21694(8) 0.59705(4) 0.03121(18) Uani 1 1 d . . .
O1 O -0.10406(9) 0.23694(19) 0.33327(10) 0.0245(3) Uani 1 1 d . . .
O2 O -0.20851(9) 0.1316(2) 0.16325(11) 0.0328(4) Uani 1 1 d . . .
O3 O -0.32551(9) 0.2608(2) 0.21808(12) 0.0332(4) Uani 1 1 d . . .
N1 N 0.09447(10) 0.2276(2) 0.51582(12) 0.0191(4) Uani 1 1 d . . .
N2 N 0.07236(11) 0.1847(2) 0.34494(12) 0.0239(4) Uani 1 1 d . . .
C1 C 0.06582(13) 0.2565(3) 0.60604(15) 0.0228(4) Uani 1 1 d . . .
H1 H 0.1054 0.2567 0.6660 0.027 Uiso 1 1 calc R . .
C2 C -0.01982(13) 0.2841(3) 0.60526(14) 0.0232(4) Uani 1 1 d . . .
H2A H -0.0396 0.3048 0.6653 0.028 Uiso 1 1 calc R . .
C3 C -0.08142(13) 0.2824(3) 0.51326(15) 0.0227(4) Uani 1 1 d . . .
H3 H -0.1404 0.3049 0.5139 0.027 Uiso 1 1 calc R . .
C4 C -0.05394(13) 0.2480(3) 0.42546(14) 0.0206(4) Uani 1 1 d . . .
C5 C 0.03748(13) 0.2175(2) 0.42444(14) 0.0195(4) Uani 1 1 d . . .
C6 C -0.19561(13) 0.2667(3) 0.32871(15) 0.0245(4) Uani 1 1 d . . .
H6A H -0.2071 0.4030 0.3419 0.029 Uiso 1 1 calc R . .
H6B H -0.2165 0.1868 0.3787 0.029 Uiso 1 1 calc R . .
C7 C -0.24207(13) 0.2105(3) 0.22550(15) 0.0241(5) Uani 1 1 d . . .
C8 C -0.39160(14) 0.2016(3) 0.13089(17) 0.0338(5) Uani 1 1 d . . .
C9 C -0.39432(14) -0.0180(3) 0.12423(19) 0.0449(6) Uani 1 1 d . . .
H9A H -0.3415 -0.0649 0.1046 0.067 Uiso 1 1 calc R . .
H9B H -0.4438 -0.0576 0.0755 0.067 Uiso 1 1 calc R . .
H9C H -0.3994 -0.0718 0.1883 0.067 Uiso 1 1 calc R . .
C10 C -0.47550(17) 0.2806(5) 0.1576(3) 0.0649(9) Uani 1 1 d . . .
H10A H -0.4851 0.2225 0.2192 0.097 Uiso 1 1 calc R . .
H10B H -0.5236 0.2492 0.1053 0.097 Uiso 1 1 calc R . .
H10C H -0.4711 0.4202 0.1654 0.097 Uiso 1 1 calc R . .
C11 C -0.37139(18) 0.2968(5) 0.0371(2) 0.0693(10) Uani 1 1 d . . .
H11A H -0.3626 0.4348 0.0483 0.104 Uiso 1 1 calc R . .
H11B H -0.4194 0.2764 -0.0169 0.104 Uiso 1 1 calc R . .
H11C H -0.3193 0.2397 0.0203 0.104 Uiso 1 1 calc R . .
C12 C 0.18184(13) 0.2046(3) 0.50625(15) 0.0230(4) Uani 1 1 d . . .

loop_
_atom_site_aniso_label
_atom_site_aniso_U_11
_atom_site_aniso_U_22
_atom_site_aniso_U_33
_atom_site_aniso_U_23
_atom_site_aniso_U_13
_atom_site_aniso_U_12
S1 0.0207(3) 0.0381(3) 0.0234(3) -0.0009(2) 0.0049(2) 0.0016(2)
S2 0.0223(3) 0.0384(3) 0.0300(3) -0.0020(2) -0.0035(2) 0.0012(2)
O1 0.0160(7) 0.0381(8) 0.0185(7) -0.0021(6) 0.0008(6) -0.0013(6)
O2 0.0209(8) 0.0512(9) 0.0269(8) -0.0082(7) 0.0058(6) -0.0050(7)
O3 0.0180(8) 0.0437(9) 0.0348(9) -0.0087(7) -0.0034(7) 0.0037(6)
N1 0.0178(9) 0.0203(7) 0.0184(8) -0.0004(6) 0.0010(6) -0.0013(6)
N2 0.0210(9) 0.0320(9) 0.0187(8) -0.0003(7) 0.0038(7) 0.0004(7)
C1 0.0268(12) 0.0244(10) 0.0166(10) 0.0003(8) 0.0018(8) -0.0012(8)
C2 0.0297(12) 0.0246(9) 0.0159(10) -0.0013(7) 0.0055(8) -0.0020(8)
C3 0.0194(10) 0.0250(9) 0.0240(11) 0.0004(8) 0.0045(8) -0.0015(8)
C4 0.0212(10) 0.0202(9) 0.0193(10) 0.0019(7) 0.0006(8) -0.0021(7)
C5 0.0218(10) 0.0182(8) 0.0174(10) 0.0012(7) 0.0004(8) -0.0012(7)
C6 0.0186(11) 0.0303(10) 0.0244(11) -0.0004(8) 0.0038(8) 0.0002(8)
C7 0.0182(10) 0.0266(10) 0.0269(11) 0.0032(8) 0.0020(9) -0.0043(8)
C8 0.0151(11) 0.0488(13) 0.0341(13) -0.0015(10) -0.0049(9) -0.0034(9)
C9 0.0260(12) 0.0529(15) 0.0518(15) -0.0058(12) -0.0041(11) -0.0067(11)
C10 0.0259(15) 0.085(2) 0.077(2) -0.0205(17) -0.0101(14) 0.0144(13)
C11 0.0430(17) 0.106(2) 0.0497(18) 0.0365(17) -0.0176(14) -0.0268(16)
C12 0.0215(11) 0.0215(9) 0.0258(11) 0.0016(8) 0.0037(8) 0.0005(7)

loop_
_atom_type_symbol
_atom_type_description
_atom_type_scat_dispersion_real
_atom_type_scat_dispersion_imag
_atom_type_scat_source
C C 0.0033 0.0016 'International Tables Vol C Tables 4.2.6.8 and 6.1.1.4'
H H 0.0000 0.0000 'International Tables Vol C Tables 4.2.6.8 and 6.1.1.4'
N N 0.0061 0.0033 'International Tables Vol C Tables 4.2.6.8 and 6.1.1.4'
O O 0.0106 0.0060 'International Tables Vol C Tables 4.2.6.8 and 6.1.1.4'
S S 0.1246 0.1234 'International Tables Vol C Tables 4.2.6.8 and 6.1.1.4'

loop_
_geom_angle_atom_site_label_1
_geom_angle_atom_site_label_2
_geom_angle_atom_site_label_3
_geom_angle
_geom_angle_site_symmetry_1
_geom_angle_site_symmetry_3
N2 S1 C12 97.23(9) . .
C4 O1 C6 116.05(15) . .
C7 O3 C8 121.40(17) . .
C1 N1 C5 122.74(17) . .
C1 N1 C12 124.42(17) . .
C5 N1 C12 112.84(16) . .
C5 N2 S1 107.91(14) . .
C2 C1 N1 118.88(18) . .
C1 C2 C3 120.99(19) . .
C4 C3 C2 120.21(19) . .
C3 C4 O1 127.14(18) . .
C3 C4 C5 119.79(18) . .
O1 C4 C5 113.06(17) . .
N2 C5 N1 116.92(17) . .
N2 C5 C4 125.76(18) . .
N1 C5 C4 117.30(17) . .
O1 C6 C7 108.36(16) . .
O2 C7 O3 127.09(19) . .
O2 C7 C6 125.05(19) . .
O3 C7 C6 107.85(17) . .
O3 C8 C9 109.19(18) . .
O3 C8 C11 109.85(19) . .
C9 C8 C11 112.7(2) . .
O3 C8 C10 102.50(19) . .
C9 C8 C10 110.7(2) . .
C11 C8 C10 111.3(2) . .
N1 C12 S2 126.63(16) . .
N1 C12 S1 105.06(14) . .
S2 C12 S1 128.30(13) . .

loop_
_geom_bond_atom_site_label_1
_geom_bond_atom_site_label_2
_geom_bond_distance
_geom_bond_site_symmetry_2
S1 N2 1.6593(17) .
S1 C12 1.712(2) .
S2 C12 1.653(2) .
O1 C4 1.355(2) .
O1 C6 1.426(2) .
O2 C7 1.196(2) .
O3 C7 1.326(3) .
O3 C8 1.481(3) .
N1 C1 1.388(3) .
N1 C5 1.394(3) .
N1 C12 1.393(3) .
N2 C5 1.308(3) .
C1 C2 1.341(3) .
C2 C3 1.434(3) .
C3 C4 1.355(3) .
C4 C5 1.437(3) .
C6 C7 1.509(3) .
C8 C9 1.502(3) .
C8 C11 1.510(4) .
C8 C10 1.511(4) .
